data_7248333
loop_
_publ_author_name
'Zgheib, Ali'
'Acker, Sophie'
'Fischer, Maximilian Hans'
'Namyslo, Jan C.'
'Strube, Franziska'
'Rudolph, Martin'
'Fittschen, Ursula E. A.'
'Wollmann, Annett'
'Weber, Alfred P.'
'Nieger, Martin'
'Schmidt, Andreas'

_publ_section_title
;
 Lithium aluminate flotation by pH- and light-switchable collectors based
 on the natural product punicine
;
_journal_issue 13
_journal_name_full 'RSC Advances'
_journal_page_first 9353
_journal_page_last 9364
_journal_paper_doi 10.1039/D4RA00116H
_journal_volume 14
_journal_year 2024
_chemical_formula_moiety 'C13 H14 N O2, Cl, H2 O'
_chemical_formula_sum 'C13 H16 Cl N O3'
_chemical_formula_weight 269.72
_chemical_name_systematic
;
1-(2,5-dihydroxyphenyl)-4-ethylpyridin-1-ium chloride water solvate
;
_space_group_crystal_system monoclinic
_space_group_IT_number 14
_space_group_name_Hall '-P 2yn'
_space_group_name_H-M_alt 'P 1 21/n 1'
_atom_sites_solution_hydrogens difmap
_atom_sites_solution_primary dual
_atom_sites_solution_secondary difmap
_audit_creation_method SHELXL-2014/7
_audit_update_record
;
2023-08-30 deposited with the CCDC.	2024-03-13 downloaded from the CCDC.
;
_cell_angle_alpha 90
_cell_angle_beta 93.592(1)
_cell_angle_gamma 90
_cell_formula_units_Z 4
_cell_length_a 11.9361(3)
_cell_length_b 7.3938(2)
_cell_length_c 14.4601(4)
_cell_measurement_reflns_used 9849
_cell_measurement_temperature 173(2)
_cell_measurement_theta_max 27.5
_cell_measurement_theta_min 3.0
_cell_volume 1273.64(6)
_computing_cell_refinement 'APEX3 (Bruker AXS Inc., 2019)'
_computing_data_collection 'APEX3 (Bruker AXS Inc., 2019)'
_computing_data_reduction 'SAINT (Bruker AXS Inc., 2019)'
_computing_publication_material 'publCIF (Westrip, 2010)'
_computing_structure_refinement 'SHELXL-2014/7 (Sheldrick, 2014)'
_computing_structure_solution 'SHELXT (Sheldrick, 2015)'
_diffrn_ambient_temperature 173(2)
_diffrn_measured_fraction_theta_full 0.996
_diffrn_measured_fraction_theta_max 0.996
_diffrn_measurement_device_type 'Bruker D8 VENTURE with PhotonII CPAD detector'
_diffrn_measurement_method 'rotation in \f and \w, 1\%, shutterless'
_diffrn_radiation_type MoK\a
_diffrn_radiation_wavelength 0.71073
_diffrn_reflns_av_R_equivalents 0.0544
_diffrn_reflns_av_unetI/netI 0.0343
_diffrn_reflns_Laue_measured_fraction_full 0.996
_diffrn_reflns_Laue_measured_fraction_max 0.996
_diffrn_reflns_limit_h_max 15
_diffrn_reflns_limit_h_min -15
_diffrn_reflns_limit_k_max 9
_diffrn_reflns_limit_k_min -9
_diffrn_reflns_limit_l_max 18
_diffrn_reflns_limit_l_min -18
_diffrn_reflns_number 31472
_diffrn_reflns_point_group_measured_fraction_full 0.996
_diffrn_reflns_point_group_measured_fraction_max 0.996
_diffrn_reflns_theta_full 25.242
_diffrn_reflns_theta_max 27.579
_diffrn_reflns_theta_min 2.148
_diffrn_source 'INCOATEC microfocus sealed tube'
_exptl_absorpt_coefficient_mu 0.300
_exptl_absorpt_correction_T_max 0.9582
_exptl_absorpt_correction_T_min 0.6997
_exptl_absorpt_correction_type multi-scan
_exptl_absorpt_process_details 'SADABS (Sheldrick, 2014)'
_exptl_crystal_colour yellow
_exptl_crystal_density_diffrn 1.407
_exptl_crystal_description blocks
_exptl_crystal_F_000 568
_exptl_crystal_size_max 0.350
_exptl_crystal_size_mid 0.200
_exptl_crystal_size_min 0.150
_refine_diff_density_max 0.277
_refine_diff_density_min -0.195
_refine_diff_density_rms 0.052
_refine_ls_extinction_method none
_refine_ls_goodness_of_fit_ref 1.052
_refine_ls_hydrogen_treatment mixed
_refine_ls_matrix_type full
_refine_ls_number_parameters 175
_refine_ls_number_reflns 2944
_refine_ls_number_restraints 6
_refine_ls_restrained_S_all 1.052
_refine_ls_R_factor_all 0.0315
_refine_ls_R_factor_gt 0.0297
_refine_ls_shift/su_max 0.001
_refine_ls_shift/su_mean 0.000
_refine_ls_structure_factor_coef Fsqd
_refine_ls_weighting_details 'w=1/[\s^2^(Fo^2^)+(0.0411P)^2^+0.4386P] where P=(Fo^2^+2Fc^2^)/3'
_refine_ls_weighting_scheme calc
_refine_ls_wR_factor_gt 0.0811
_refine_ls_wR_factor_ref 0.0826
_reflns_Friedel_coverage 0.000
_reflns_number_gt 2801
_reflns_number_total 2944
_reflns_threshold_expression 'I > 2\s(I)'
_cod_data_source_file d4ra00116h2.cif
_cod_data_source_block schm159
_cod_original_sg_symbol_H-M 'P 21/n'
_cod_database_code 7248333
_shelx_shelxl_version_number 2014/7
_shelx_space_group_comment
;
The symmetry employed for this shelxl refinement is uniquely defined
by the following loop, which should always be used as a source of
symmetry information in preference to the above space-group names.
They are only intended as comments.
;
_shelx_estimated_absorpt_t_min 0.902
_shelx_estimated_absorpt_t_max 0.956

loop_
_space_group_symop_operation_xyz
'x, y, z'
'-x+1/2, y+1/2, -z+1/2'
'-x, -y, -z'
'x-1/2, -y-1/2, z-1/2'

loop_
_atom_site_label
_atom_site_type_symbol
_atom_site_fract_x
_atom_site_fract_y
_atom_site_fract_z
_atom_site_U_iso_or_equiv
_atom_site_adp_type
_atom_site_occupancy
_atom_site_site_symmetry_order
_atom_site_calc_flag
_atom_site_refinement_flags_posn
_atom_site_refinement_flags_adp
_atom_site_refinement_flags_occupancy
_atom_site_disorder_assembly
_atom_site_disorder_group
Cl1 Cl 0.19866(2) 0.61923(4) 0.04035(2) 0.02514(10) Uani 1 1 d . . . . .
N1 N 0.78934(7) 0.56721(11) 0.26148(5) 0.01361(17) Uani 1 1 d . . . . .
C2 C 0.85552(8) 0.50638(13) 0.19512(6) 0.01613(19) Uani 1 1 d . . . . .
H2 H 0.8224 0.4659 0.1374 0.019 Uiso 1 1 calc R U . . .
C3 C 0.96977(8) 0.50307(14) 0.21095(7) 0.0182(2) Uani 1 1 d . . . . .
H3 H 1.0152 0.4600 0.1640 0.022 Uiso 1 1 calc R U . . .
C4 C 1.02056(8) 0.56230(14) 0.29536(7) 0.0166(2) Uani 1 1 d . . . . .
C5 C 0.95049(8) 0.62683(13) 0.36169(7) 0.0170(2) Uani 1 1 d . . . . .
H5 H 0.9820 0.6697 0.4195 0.020 Uiso 1 1 calc R U . . .
C6 C 0.83581(8) 0.62854(13) 0.34358(7) 0.01588(19) Uani 1 1 d . . . . .
H6 H 0.7888 0.6731 0.3891 0.019 Uiso 1 1 calc R U . . .
C7 C 1.14621(9) 0.55629(16) 0.31085(8) 0.0237(2) Uani 1 1 d . . . . .
H7A H 1.1790 0.6323 0.2631 0.028 Uiso 1 1 calc R U . . .
H7B H 1.1712 0.4304 0.3011 0.028 Uiso 1 1 calc R U . . .
C8 C 1.19361(10) 0.61850(18) 0.40521(9) 0.0316(3) Uani 1 1 d . . . . .
H8A H 1.2757 0.6093 0.4081 0.047 Uiso 1 1 calc R U . . .
H8B H 1.1718 0.7444 0.4152 0.047 Uiso 1 1 calc R U . . .
H8C H 1.1640 0.5420 0.4533 0.047 Uiso 1 1 calc R U . . .
C9 C 0.66816(8) 0.56199(13) 0.24537(7) 0.01433(19) Uani 1 1 d . . . . .
C10 C 0.60495(8) 0.48489(13) 0.31364(6) 0.01552(19) Uani 1 1 d D . . . .
O10 O 0.66046(6) 0.41581(11) 0.39031(5) 0.02168(17) Uani 1 1 d D . . . .
H10 H 0.6159(13) 0.369(2) 0.4248(10) 0.033 Uiso 1 1 d D U . . .
C11 C 0.48865(8) 0.47994(14) 0.29713(7) 0.0181(2) Uani 1 1 d . . . . .
H11 H 0.4434 0.4311 0.3428 0.022 Uiso 1 1 calc R U . . .
C12 C 0.43826(8) 0.54555(14) 0.21485(7) 0.0183(2) Uani 1 1 d . . . . .
H12 H 0.3589 0.5412 0.2047 0.022 Uiso 1 1 calc R U . . .
C13 C 0.50296(8) 0.61802(13) 0.14668(7) 0.0173(2) Uani 1 1 d D . . . .
O13 O 0.45648(6) 0.68575(12) 0.06532(5) 0.02552(18) Uani 1 1 d D . . . .
H13 H 0.3875(11) 0.666(2) 0.0618(11) 0.038 Uiso 1 1 d D U . . .
C14 C 0.61900(8) 0.62732(13) 0.16210(7) 0.0162(2) Uani 1 1 d . . . . .
H14 H 0.6640 0.6774 0.1166 0.019 Uiso 1 1 calc R U . . .
O1W O 0.54826(7) 0.24137(12) 0.51117(6) 0.02601(18) Uani 1 1 d D . . . .
H1W1 H 0.4818(11) 0.212(2) 0.4960(11) 0.039 Uiso 1 1 d D U . . .
H1W2 H 0.5859(12) 0.145(2) 0.5218(12) 0.039 Uiso 1 1 d D U . . .

loop_
_atom_site_aniso_label
_atom_site_aniso_U_11
_atom_site_aniso_U_22
_atom_site_aniso_U_33
_atom_site_aniso_U_23
_atom_site_aniso_U_13
_atom_site_aniso_U_12
Cl1 0.01603(14) 0.03575(17) 0.02321(15) -0.00159(10) -0.00215(10) -0.00048(9)
N1 0.0119(4) 0.0156(4) 0.0133(4) 0.0009(3) 0.0010(3) -0.0007(3)
C2 0.0165(4) 0.0196(5) 0.0124(4) -0.0011(3) 0.0018(3) -0.0019(3)
C3 0.0162(5) 0.0229(5) 0.0159(4) -0.0016(4) 0.0048(3) -0.0004(4)
C4 0.0134(4) 0.0184(4) 0.0181(5) 0.0014(4) 0.0010(4) -0.0015(3)
C5 0.0159(5) 0.0203(5) 0.0145(4) -0.0015(3) -0.0005(4) -0.0017(3)
C6 0.0168(5) 0.0171(4) 0.0138(4) -0.0016(3) 0.0019(3) -0.0004(3)
C7 0.0125(4) 0.0325(6) 0.0262(5) -0.0017(4) 0.0010(4) -0.0002(4)
C8 0.0184(5) 0.0397(7) 0.0354(7) -0.0056(5) -0.0080(5) -0.0018(5)
C9 0.0113(4) 0.0157(4) 0.0160(4) -0.0006(3) 0.0008(3) -0.0007(3)
C10 0.0157(4) 0.0170(4) 0.0139(4) 0.0010(3) 0.0012(3) 0.0004(3)
O10 0.0164(3) 0.0314(4) 0.0171(3) 0.0096(3) 0.0004(3) -0.0021(3)
C11 0.0158(5) 0.0204(5) 0.0185(5) 0.0016(4) 0.0049(4) -0.0006(4)
C12 0.0124(4) 0.0213(5) 0.0211(5) 0.0003(4) 0.0010(4) 0.0002(3)
C13 0.0159(5) 0.0189(5) 0.0166(5) 0.0016(3) -0.0012(4) 0.0007(3)
O13 0.0158(3) 0.0383(5) 0.0217(4) 0.0113(3) -0.0044(3) -0.0019(3)
C14 0.0151(4) 0.0180(5) 0.0156(4) 0.0020(3) 0.0019(3) -0.0015(3)
O1W 0.0192(4) 0.0337(4) 0.0250(4) 0.0073(3) 0.0007(3) -0.0065(3)

loop_
_atom_type_symbol
_atom_type_description
_atom_type_scat_dispersion_real
_atom_type_scat_dispersion_imag
_atom_type_scat_source
C C 0.0033 0.0016 'International Tables Vol C Tables 4.2.6.8 and 6.1.1.4'
H H 0.0000 0.0000 'International Tables Vol C Tables 4.2.6.8 and 6.1.1.4'
N N 0.0061 0.0033 'International Tables Vol C Tables 4.2.6.8 and 6.1.1.4'
O O 0.0106 0.0060 'International Tables Vol C Tables 4.2.6.8 and 6.1.1.4'
Cl Cl 0.1484 0.1585 'International Tables Vol C Tables 4.2.6.8 and 6.1.1.4'

loop_
_geom_angle_atom_site_label_1
_geom_angle_atom_site_label_2
_geom_angle_atom_site_label_3
_geom_angle
_geom_angle_site_symmetry_1
_geom_angle_site_symmetry_3
_geom_angle_publ_flag
C6 N1 C2 120.36(8) . . ?
C6 N1 C9 119.88(8) . . ?
C2 N1 C9 119.74(8) . . ?
N1 C2 C3 120.37(9) . . ?
N1 C2 H2 119.8 . . ?
C3 C2 H2 119.8 . . ?
C2 C3 C4 120.88(9) . . ?
C2 C3 H3 119.6 . . ?
C4 C3 H3 119.6 . . ?
C5 C4 C3 117.46(9) . . ?
C5 C4 C7 122.89(9) . . ?
C3 C4 C7 119.64(9) . . ?
C6 C5 C4 120.24(9) . . ?
C6 C5 H5 119.9 . . ?
C4 C5 H5 119.9 . . ?
N1 C6 C5 120.68(9) . . ?
N1 C6 H6 119.7 . . ?
C5 C6 H6 119.7 . . ?
C4 C7 C8 115.97(9) . . ?
C4 C7 H7A 108.3 . . ?
C8 C7 H7A 108.3 . . ?
C4 C7 H7B 108.3 . . ?
C8 C7 H7B 108.3 . . ?
H7A C7 H7B 107.4 . . ?
C7 C8 H8A 109.5 . . ?
C7 C8 H8B 109.5 . . ?
H8A C8 H8B 109.5 . . ?
C7 C8 H8C 109.5 . . ?
H8A C8 H8C 109.5 . . ?
H8B C8 H8C 109.5 . . ?
C14 C9 C10 122.29(9) . . ?
C14 C9 N1 119.43(8) . . ?
C10 C9 N1 118.24(8) . . ?
O10 C10 C11 124.10(9) . . ?
O10 C10 C9 118.20(9) . . ?
C11 C10 C9 117.68(9) . . ?
C10 O10 H10 110.5(10) . . ?
C12 C11 C10 120.76(9) . . ?
C12 C11 H11 119.6 . . ?
C10 C11 H11 119.6 . . ?
C11 C12 C13 120.70(9) . . ?
C11 C12 H12 119.7 . . ?
C13 C12 H12 119.7 . . ?
O13 C13 C14 117.86(9) . . ?
O13 C13 C12 122.45(9) . . ?
C14 C13 C12 119.66(9) . . ?
C13 O13 H13 109.5(11) . . ?
C13 C14 C9 118.88(9) . . ?
C13 C14 H14 120.6 . . ?
C9 C14 H14 120.6 . . ?
H1W1 O1W H1W2 108.2(14) . . ?

loop_
_geom_bond_atom_site_label_1
_geom_bond_atom_site_label_2
_geom_bond_distance
_geom_bond_site_symmetry_2
_geom_bond_publ_flag
N1 C6 1.3565(12) . ?
N1 C2 1.3573(12) . ?
N1 C9 1.4511(12) . ?
C2 C3 1.3688(13) . ?
C2 H2 0.9500 . ?
C3 C4 1.3986(14) . ?
C3 H3 0.9500 . ?
C4 C5 1.3956(14) . ?
C4 C7 1.5031(13) . ?
C5 C6 1.3775(14) . ?
C5 H5 0.9500 . ?
C6 H6 0.9500 . ?
C7 C8 1.5156(16) . ?
C7 H7A 0.9900 . ?
C7 H7B 0.9900 . ?
C8 H8A 0.9800 . ?
C8 H8B 0.9800 . ?
C8 H8C 0.9800 . ?
C9 C14 1.3924(13) . ?
C9 C10 1.4007(13) . ?
C10 O10 1.3553(12) . ?
C10 C11 1.3942(13) . ?
O10 H10 0.828(13) . ?
C11 C12 1.3867(14) . ?
C11 H11 0.9500 . ?
C12 C13 1.3967(14) . ?
C12 H12 0.9500 . ?
C13 O13 1.3641(12) . ?
C13 C14 1.3908(13) . ?
O13 H13 0.835(13) . ?
C14 H14 0.9500 . ?
O1W H1W1 0.838(13) . ?
O1W H1W2 0.853(13) . ?

loop_
_geom_hbond_atom_site_label_D
_geom_hbond_atom_site_label_H
_geom_hbond_atom_site_label_A
_geom_hbond_distance_DH
_geom_hbond_distance_HA
_geom_hbond_distance_DA
_geom_hbond_angle_DHA
_geom_hbond_site_symmetry_A
C2 H2 Cl1 0.95 2.64 3.5494(10) 159.9 3_665
C5 H5 O13 0.95 2.40 3.2510(12) 149.0 4_676
C6 H6 Cl1 0.95 2.93 3.8519(10) 163.5 4_676
O10 H10 O1W 0.828(13) 1.797(13) 2.6086(11) 166.5(15) .
O13 H13 Cl1 0.835(13) 2.282(13) 3.1150(8) 175.4(15) .
O1W H1W1 Cl1 0.838(13) 2.291(13) 3.1275(8) 176.8(16) 2_545
O1W H1W2 Cl1 0.853(13) 2.376(13) 3.2271(9) 175.3(16) 4_666

loop_
_geom_torsion_atom_site_label_1
_geom_torsion_atom_site_label_2
_geom_torsion_atom_site_label_3
_geom_torsion_atom_site_label_4
_geom_torsion
_geom_torsion_site_symmetry_1
_geom_torsion_site_symmetry_2
_geom_torsion_site_symmetry_3
_geom_torsion_site_symmetry_4
_geom_torsion_publ_flag
C6 N1 C2 C3 1.23(14) . . . . ?
C9 N1 C2 C3 -177.11(9) . . . . ?
N1 C2 C3 C4 -0.12(15) . . . . ?
C2 C3 C4 C5 -0.90(15) . . . . ?
C2 C3 C4 C7 179.74(10) . . . . ?
C3 C4 C5 C6 0.84(15) . . . . ?
C7 C4 C5 C6 -179.82(9) . . . . ?
C2 N1 C6 C5 -1.29(14) . . . . ?
C9 N1 C6 C5 177.05(9) . . . . ?
C4 C5 C6 N1 0.23(15) . . . . ?
C5 C4 C7 C8 2.23(16) . . . . ?
C3 C4 C7 C8 -178.45(10) . . . . ?
C6 N1 C9 C14 133.84(10) . . . . ?
C2 N1 C9 C14 -47.82(12) . . . . ?
C6 N1 C9 C10 -48.34(12) . . . . ?
C2 N1 C9 C10 130.00(10) . . . . ?
C14 C9 C10 O10 176.40(9) . . . . ?
N1 C9 C10 O10 -1.35(13) . . . . ?
C14 C9 C10 C11 -1.95(14) . . . . ?
N1 C9 C10 C11 -179.71(8) . . . . ?
O10 C10 C11 C12 -176.79(10) . . . . ?
C9 C10 C11 C12 1.46(15) . . . . ?
C10 C11 C12 C13 0.02(16) . . . . ?
C11 C12 C13 O13 -179.24(10) . . . . ?
C11 C12 C13 C14 -1.10(15) . . . . ?
O13 C13 C14 C9 178.86(9) . . . . ?
C12 C13 C14 C9 0.64(15) . . . . ?
C10 C9 C14 C13 0.91(15) . . . . ?
N1 C9 C14 C13 178.64(8) . . . . ?
